data_7241113
loop_
_publ_author_name
'Chen, Xiaoli'
'Shang, Lu'
'Cui, Huali'
'Yang, Hua'
'Liu, Ling'
'Ren, Yixia'
'Wang, Jijiang'

_publ_section_title
;
 Four novel Zn(ii)/Cu(ii) coordination polymers containing hydroxyl
 groups: synthesis, crystal structure, luminescence sensing and
 photocatalysis properties
;
_journal_name_full CrystEngComm
_journal_paper_doi 10.1039/D0CE00950D
_journal_year 2020
_chemical_formula_sum 'C23 H21 Cu2 N5 O11'
_chemical_formula_weight 670.53
_space_group_IT_number 2
_space_group_name_Hall '-P 1'
_space_group_name_H-M_alt 'P -1'
_symmetry_cell_setting triclinic
_symmetry_space_group_name_H-M 'P -1'
_atom_sites_solution_hydrogens geom
_atom_sites_solution_primary direct
_atom_sites_solution_secondary difmap
_audit_creation_method SHELXL-97
_cell_angle_alpha 95.512(7)
_cell_angle_beta 102.830(6)
_cell_angle_gamma 96.382(6)
_cell_formula_units_Z 2
_cell_length_a 9.2751(19)
_cell_length_b 9.8616(17)
_cell_length_c 14.100(3)
_cell_measurement_reflns_used 8540
_cell_measurement_temperature 293(2)
_cell_measurement_theta_max 25.845
_cell_measurement_theta_min 2.475
_cell_volume 1240.0(4)
_computing_structure_refinement 'SHELXL-97 (Sheldrick, 1997)'
_computing_structure_solution 'SHELXS-97 (Sheldrick, 1990)'
_diffrn_ambient_temperature 293(2)
_diffrn_measured_fraction_theta_full 1.000
_diffrn_measured_fraction_theta_max 1.000
_diffrn_measurement_device_type 'Rigaku Saturn724 CCD'
_diffrn_radiation_monochromator graphite
_diffrn_radiation_source 'fine-focus sealed tube'
_diffrn_radiation_type MoK\a
_diffrn_radiation_wavelength 0.71073
_diffrn_reflns_av_R_equivalents 0.0413
_diffrn_reflns_av_sigmaI/netI 0.0193
_diffrn_reflns_limit_h_max 11
_diffrn_reflns_limit_h_min -11
_diffrn_reflns_limit_k_max 11
_diffrn_reflns_limit_k_min -11
_diffrn_reflns_limit_l_max 16
_diffrn_reflns_limit_l_min -16
_diffrn_reflns_number 47427
_diffrn_reflns_theta_full 25.00
_diffrn_reflns_theta_max 25.00
_diffrn_reflns_theta_min 2.27
_exptl_absorpt_coefficient_mu 1.789
_exptl_absorpt_correction_T_max 0.7051
_exptl_absorpt_correction_T_min 0.5652
_exptl_absorpt_correction_type multi-scan
_exptl_absorpt_process_details 'SADABS; Bruker, 2000'
_exptl_crystal_colour blue
_exptl_crystal_density_diffrn 1.796
_exptl_crystal_density_method 'not measured'
_exptl_crystal_description block
_exptl_crystal_F_000 680
_exptl_crystal_size_max 0.36
_exptl_crystal_size_mid 0.24
_exptl_crystal_size_min 0.21
_refine_diff_density_max 0.285
_refine_diff_density_min -0.497
_refine_diff_density_rms 0.075
_refine_ls_extinction_method none
_refine_ls_goodness_of_fit_ref 1.026
_refine_ls_hydrogen_treatment mixed
_refine_ls_matrix_type full
_refine_ls_number_parameters 393
_refine_ls_number_reflns 4352
_refine_ls_number_restraints 1
_refine_ls_restrained_S_all 1.027
_refine_ls_R_factor_all 0.0360
_refine_ls_R_factor_gt 0.0284
_refine_ls_shift/su_max 0.001
_refine_ls_shift/su_mean 0.000
_refine_ls_structure_factor_coef Fsqd
_refine_ls_weighting_details 'calc w=1/[\s^2^(Fo^2^)+(0.0438P)^2^+0.7774P] where P=(Fo^2^+2Fc^2^)/3'
_refine_ls_weighting_scheme calc
_refine_ls_wR_factor_gt 0.0694
_refine_ls_wR_factor_ref 0.0725
_reflns_number_gt 3810
_reflns_number_total 4352
_reflns_threshold_expression >2sigma(I)
_cod_data_source_file d0ce00950d3.cif
_cod_data_source_block 111
_cod_original_sg_symbol_H-M P-1
_cod_database_code 7241113

loop_
_symmetry_equiv_pos_as_xyz
'x, y, z'
'-x, -y, -z'

loop_
_atom_site_label
_atom_site_type_symbol
_atom_site_fract_x
_atom_site_fract_y
_atom_site_fract_z
_atom_site_U_iso_or_equiv
_atom_site_adp_type
_atom_site_occupancy
_atom_site_symmetry_multiplicity
_atom_site_calc_flag
_atom_site_refinement_flags
_atom_site_disorder_assembly
_atom_site_disorder_group
Cu1 Cu 0.65976(3) 0.78763(3) 0.90744(2) 0.01513(9) Uani 1 1 d . . .
Cu2 Cu 0.40611(3) 0.54740(3) 0.75368(2) 0.01863(9) Uani 1 1 d . . .
O5 O 0.7741(2) -0.02528(17) 0.93761(13) 0.0283(4) Uani 1 1 d . . .
O1 O 0.78720(19) 0.63971(16) 0.92137(14) 0.0270(4) Uani 1 1 d . . .
O7 O 0.5091(2) 0.7332(2) 0.79065(15) 0.0303(5) Uani 1 1 d . . .
O3 O 1.25005(19) 0.51013(17) 0.82934(13) 0.0273(4) Uani 1 1 d . . .
O2 O 0.58776(19) 0.48206(18) 0.85902(15) 0.0301(4) Uani 1 1 d . . .
O6 O 0.8224(3) -0.06216(19) 0.79157(16) 0.0449(6) Uani 1 1 d . . .
O4 O 1.2364(2) 0.2975(2) 0.76091(19) 0.0490(6) Uani 1 1 d . . .
N5 N 0.2530(2) 0.6008(2) 0.62663(17) 0.0315(5) Uani 1 1 d . . .
N1 N 0.6408(2) 0.22645(19) 0.91450(15) 0.0186(4) Uani 1 1 d . . .
N3 N 0.4567(2) 0.2014(2) 0.98570(16) 0.0244(5) Uani 1 1 d . . .
N4 N 0.4390(2) 0.4098(2) 0.63975(17) 0.0295(5) Uani 1 1 d . . .
O9 O 0.8737(4) 0.0066(3) 0.6061(2) 0.0774(9) Uani 1 1 d G . .
H9A H 0.8497 -0.0236 0.6558 0.116 Uiso 1 1 d G . .
H9B H 0.8193 -0.0398 0.5541 0.116 Uiso 1 1 d G . .
N2 N 0.5344(2) 0.1319(2) 0.85250(16) 0.0273(5) Uani 1 1 d . . .
O10 O 0.4261(3) -0.0491(2) 0.67525(19) 0.0586(7) Uani 1 1 d G . .
H10A H 0.3397 -0.0267 0.6549 0.088 Uiso 1 1 d GD . .
H10B H 0.4778 0.0127 0.7197 0.088 Uiso 1 1 d G . .
O11 O 0.1747(3) 0.0854(3) 0.6067(2) 0.0621(7) Uani 1 1 d G . .
H11A H 0.1102 0.0346 0.6265 0.093 Uiso 1 1 d GD . .
H11B H 0.2052 0.1582 0.6469 0.093 Uiso 1 1 d G . .
C4 C 1.0497(3) 0.3465(2) 0.84425(17) 0.0175(5) Uani 1 1 d . . .
C1 C 0.7240(3) 0.5180(2) 0.89180(18) 0.0192(5) Uani 1 1 d . . .
C3 C 0.9660(2) 0.4456(2) 0.87098(17) 0.0169(5) Uani 1 1 d . . .
H3 H 1.0034 0.5382 0.8763 0.020 Uiso 1 1 calc R . .
C6 C 0.8653(3) 0.1678(2) 0.86722(18) 0.0201(5) Uani 1 1 d . . .
C10 C 1.1904(3) 0.3860(3) 0.80964(18) 0.0218(5) Uani 1 1 d . . .
C5 C 0.9972(3) 0.2085(2) 0.84077(18) 0.0214(5) Uani 1 1 d . . .
H5 H 1.0514 0.1421 0.8203 0.026 Uiso 1 1 calc R . .
C7 C 0.7805(3) 0.2684(2) 0.89129(17) 0.0173(5) Uani 1 1 d . . .
C2 C 0.8271(2) 0.4086(2) 0.88997(17) 0.0158(5) Uani 1 1 d . . .
C11 C 0.8163(3) 0.0148(2) 0.8637(2) 0.0240(6) Uani 1 1 d . . .
O8 O 0.8687(4) 0.1421(5) 1.1347(3) 0.1081(12) Uani 1 1 d G . .
H8A H 0.8745 0.0909 1.0841 0.162 Uiso 1 1 d G . .
H8B H 0.9548 0.1624 1.1731 0.162 Uiso 1 1 d G . .
C8 C 0.5930(3) 0.2661(2) 0.99338(19) 0.0225(5) Uani 1 1 d . . .
H8 H 0.6466 0.3295 1.0459 0.027 Uiso 1 1 calc R . .
C9 C 0.4264(3) 0.1197(3) 0.8984(2) 0.0266(6) Uani 1 1 d . . .
H9 H 0.3374 0.0609 0.8737 0.032 Uiso 1 1 calc R . .
C23 C 0.3517(3) 0.4194(3) 0.5499(2) 0.0321(7) Uani 1 1 d . A .
C21 C 0.1670(3) 0.7003(3) 0.6217(3) 0.0436(8) Uani 1 1 d . A .
H21 H 0.1642 0.7530 0.6794 0.052 Uiso 1 1 calc R . .
C16B C 0.253(2) 0.360(2) 0.3710(11) 0.042(4) Uani 0.71(5) 1 d P A 2
H16B H 0.2523 0.3049 0.3135 0.051 Uiso 0.71(5) 1 calc PR A 2
C22 C 0.2551(3) 0.5233(3) 0.5427(2) 0.0321(7) Uani 1 1 d . A .
C15 C 0.3550(4) 0.3335(3) 0.4657(2) 0.0458(9) Uani 1 1 d . . .
C14 C 0.4514(4) 0.2335(4) 0.4766(3) 0.0587(11) Uani 1 1 d . A .
H14 H 0.4567 0.1743 0.4224 0.070 Uiso 1 1 calc R . .
C13 C 0.5378(4) 0.2230(3) 0.5670(3) 0.0557(10) Uani 1 1 d . . .
H13 H 0.6017 0.1566 0.5750 0.067 Uiso 1 1 calc R A .
C12 C 0.5286(4) 0.3139(3) 0.6474(3) 0.0435(8) Uani 1 1 d . A .
H12 H 0.5879 0.3065 0.7087 0.052 Uiso 1 1 calc R . .
C18 C 0.1682(4) 0.5426(3) 0.4507(2) 0.0474(9) Uani 1 1 d . . .
C20 C 0.0810(4) 0.7290(4) 0.5336(3) 0.0568(10) Uani 1 1 d . . .
H20 H 0.0240 0.8009 0.5327 0.068 Uiso 1 1 calc R A .
C17B C 0.164(2) 0.4571(19) 0.3659(10) 0.048(3) Uani 0.71(5) 1 d P A 2
H17B H 0.1013 0.4678 0.3067 0.058 Uiso 0.71(5) 1 calc PR A 2
C19 C 0.0814(4) 0.6509(4) 0.4494(3) 0.0592(11) Uani 1 1 d . A .
H19 H 0.0238 0.6689 0.3903 0.071 Uiso 1 1 calc R . .
H7 H 0.478(4) 0.785(3) 0.759(2) 0.041(10) Uiso 1 1 d . . .
C17A C 0.204(6) 0.434(5) 0.369(3) 0.048(3) Uani 0.29(5) 1 d P A 1
H17A H 0.1597 0.4431 0.3042 0.058 Uiso 0.29(5) 1 calc PR A 1
C16A C 0.290(4) 0.329(4) 0.381(3) 0.042(4) Uani 0.29(5) 1 d P A 1
H16A H 0.2972 0.2639 0.3304 0.051 Uiso 0.29(5) 1 calc PR A 1

loop_
_atom_site_aniso_label
_atom_site_aniso_U_11
_atom_site_aniso_U_22
_atom_site_aniso_U_33
_atom_site_aniso_U_23
_atom_site_aniso_U_13
_atom_site_aniso_U_12
Cu1 0.01553(16) 0.00946(15) 0.02184(17) 0.00116(11) 0.00831(12) 0.00058(11)
Cu2 0.01572(16) 0.01879(16) 0.02027(17) -0.00114(12) 0.00602(12) -0.00296(12)
O5 0.0330(10) 0.0180(9) 0.0347(11) 0.0051(8) 0.0123(9) -0.0031(8)
O1 0.0235(9) 0.0149(9) 0.0402(11) -0.0021(8) 0.0037(8) 0.0049(7)
O7 0.0329(11) 0.0201(10) 0.0325(11) 0.0071(9) -0.0023(9) -0.0026(8)
O3 0.0242(9) 0.0218(9) 0.0353(11) -0.0020(8) 0.0132(8) -0.0075(7)
O2 0.0168(9) 0.0239(10) 0.0490(12) 0.0098(8) 0.0043(8) 0.0031(7)
O6 0.0663(15) 0.0217(10) 0.0511(14) -0.0069(9) 0.0330(12) -0.0046(10)
O4 0.0441(13) 0.0310(11) 0.0813(17) -0.0102(11) 0.0445(12) -0.0008(9)
N5 0.0277(12) 0.0296(13) 0.0321(13) 0.0005(10) 0.0018(10) -0.0041(10)
N1 0.0174(10) 0.0153(10) 0.0232(11) 0.0011(8) 0.0075(8) -0.0017(8)
N3 0.0232(11) 0.0223(11) 0.0304(12) 0.0016(9) 0.0138(9) 0.0008(9)
N4 0.0304(12) 0.0252(12) 0.0339(13) 0.0008(10) 0.0140(10) -0.0025(10)
O9 0.087(2) 0.083(2) 0.0570(17) 0.0069(16) 0.0232(17) -0.0209(17)
N2 0.0218(11) 0.0274(12) 0.0295(12) -0.0041(9) 0.0059(10) -0.0036(9)
O10 0.0752(18) 0.0418(14) 0.0518(16) -0.0048(11) 0.0022(13) 0.0130(13)
O11 0.0617(16) 0.0511(15) 0.0674(18) -0.0077(13) 0.0114(14) 0.0021(12)
C4 0.0152(11) 0.0169(12) 0.0199(12) 0.0032(9) 0.0033(10) 0.0011(9)
C1 0.0193(13) 0.0173(12) 0.0226(13) 0.0049(10) 0.0072(10) 0.0027(10)
C3 0.0166(12) 0.0142(11) 0.0184(12) 0.0022(9) 0.0028(10) -0.0015(9)
C6 0.0206(12) 0.0158(12) 0.0240(13) 0.0022(10) 0.0068(10) 0.0003(10)
C10 0.0147(12) 0.0250(14) 0.0262(14) 0.0062(11) 0.0049(10) 0.0024(10)
C5 0.0213(13) 0.0163(12) 0.0287(14) 0.0017(10) 0.0100(11) 0.0039(10)
C7 0.0175(12) 0.0166(12) 0.0186(12) 0.0030(9) 0.0067(10) 0.0003(9)
C2 0.0161(11) 0.0150(11) 0.0163(12) 0.0016(9) 0.0041(9) 0.0025(9)
C11 0.0210(13) 0.0169(12) 0.0361(16) 0.0019(11) 0.0119(11) 0.0018(10)
O8 0.086(2) 0.123(3) 0.106(3) -0.013(2) 0.006(2) 0.035(2)
C8 0.0251(13) 0.0184(12) 0.0254(14) 0.0006(10) 0.0116(11) -0.0011(10)
C9 0.0177(13) 0.0272(14) 0.0329(15) -0.0004(12) 0.0072(11) -0.0038(10)
C23 0.0367(16) 0.0307(15) 0.0263(15) -0.0005(12) 0.0132(13) -0.0144(12)
C21 0.0347(17) 0.0334(17) 0.057(2) 0.0043(15) 0.0016(15) 0.0012(13)
C16B 0.058(9) 0.044(7) 0.021(4) -0.003(4) 0.012(5) -0.010(6)
C22 0.0331(15) 0.0317(15) 0.0263(15) 0.0066(12) 0.0038(12) -0.0134(12)
C15 0.057(2) 0.0411(18) 0.0390(19) -0.0073(14) 0.0273(16) -0.0184(16)
C14 0.068(2) 0.044(2) 0.066(3) -0.0216(18) 0.045(2) -0.0185(18)
C13 0.057(2) 0.0364(19) 0.081(3) -0.0069(18) 0.041(2) 0.0023(16)
C12 0.0412(18) 0.0316(16) 0.059(2) 0.0007(15) 0.0185(16) 0.0028(14)
C18 0.052(2) 0.051(2) 0.0298(17) 0.0128(15) -0.0014(15) -0.0195(16)
C20 0.044(2) 0.044(2) 0.072(3) 0.0165(19) -0.0101(18) 0.0032(16)
C17B 0.053(8) 0.060(6) 0.023(2) 0.012(3) -0.002(4) -0.010(5)
C19 0.050(2) 0.057(2) 0.057(2) 0.032(2) -0.0176(18) -0.0088(18)
C17A 0.053(8) 0.060(6) 0.023(2) 0.012(3) -0.002(4) -0.010(5)
C16A 0.058(9) 0.044(7) 0.021(4) -0.003(4) 0.012(5) -0.010(6)

loop_
_atom_type_symbol
_atom_type_description
_atom_type_scat_dispersion_real
_atom_type_scat_dispersion_imag
_atom_type_scat_source
C C 0.0033 0.0016 'International Tables Vol C Tables 4.2.6.8 and 6.1.1.4'
H H 0.0000 0.0000 'International Tables Vol C Tables 4.2.6.8 and 6.1.1.4'
Cu Cu 0.3201 1.2651 'International Tables Vol C Tables 4.2.6.8 and 6.1.1.4'
N N 0.0061 0.0033 'International Tables Vol C Tables 4.2.6.8 and 6.1.1.4'
O O 0.0106 0.0060 'International Tables Vol C Tables 4.2.6.8 and 6.1.1.4'

loop_
_geom_angle_atom_site_label_1
_geom_angle_atom_site_label_2
_geom_angle_atom_site_label_3
_geom_angle
_geom_angle_site_symmetry_1
_geom_angle_site_symmetry_3
_geom_angle_publ_flag
O7 Cu1 O1 106.69(8) . . ?
O7 Cu1 O5 122.00(8) . 1_565 ?
O1 Cu1 O5 113.47(8) . 1_565 ?
O7 Cu1 N3 103.61(9) . 2_667 ?
O1 Cu1 N3 111.36(8) . 2_667 ?
O5 Cu1 N3 98.81(8) 1_565 2_667 ?
O7 Cu2 O3 111.08(8) . 1_455 ?
O7 Cu2 N4 124.36(9) . . ?
O3 Cu2 N4 124.31(8) 1_455 . ?
O7 Cu2 N5 93.54(9) . . ?
O3 Cu2 N5 94.99(8) 1_455 . ?
N4 Cu2 N5 77.85(9) . . ?
O7 Cu2 O2 87.43(8) . . ?
O3 Cu2 O2 95.97(7) 1_455 . ?
N4 Cu2 O2 91.59(8) . . ?
N5 Cu2 O2 167.84(8) . . ?
C11 O5 Cu1 112.14(16) . 1_545 ?
C1 O1 Cu1 117.13(15) . . ?
Cu1 O7 Cu2 123.17(11) . . ?
C10 O3 Cu2 110.64(15) . 1_655 ?
C1 O2 Cu2 137.41(16) . . ?
C21 N5 C22 118.5(3) . . ?
C21 N5 Cu2 128.8(2) . . ?
C22 N5 Cu2 112.65(19) . . ?
C8 N1 N2 109.75(19) . . ?
C8 N1 C7 129.0(2) . . ?
N2 N1 C7 121.22(19) . . ?
C8 N3 C9 103.9(2) . . ?
C8 N3 Cu1 125.18(18) . 2_667 ?
C9 N3 Cu1 130.54(17) . 2_667 ?
C12 N4 C23 118.3(3) . . ?
C12 N4 Cu2 127.2(2) . . ?
C23 N4 Cu2 114.39(18) . . ?
C9 N2 N1 103.4(2) . . ?
C5 C4 C3 119.5(2) . . ?
C5 C4 C10 119.1(2) . . ?
C3 C4 C10 121.1(2) . . ?
O2 C1 O1 126.0(2) . . ?
O2 C1 C2 117.9(2) . . ?
O1 C1 C2 116.0(2) . . ?
C4 C3 C2 121.0(2) . . ?
C5 C6 C7 118.7(2) . . ?
C5 C6 C11 118.2(2) . . ?
C7 C6 C11 123.1(2) . . ?
O4 C10 O3 123.8(2) . . ?
O4 C10 C4 118.5(2) . . ?
O3 C10 C4 117.6(2) . . ?
C6 C5 C4 121.0(2) . . ?
C6 C7 C2 121.3(2) . . ?
C6 C7 N1 118.9(2) . . ?
C2 C7 N1 119.8(2) . . ?
C3 C2 C7 118.0(2) . . ?
C3 C2 C1 118.2(2) . . ?
C7 C2 C1 123.0(2) . . ?
O6 C11 O5 124.2(2) . . ?
O6 C11 C6 118.5(2) . . ?
O5 C11 C6 117.3(2) . . ?
N1 C8 N3 109.5(2) . . ?
N2 C9 N3 113.5(2) . . ?
N4 C23 C15 122.5(3) . . ?
N4 C23 C22 117.8(2) . . ?
C15 C23 C22 119.7(3) . . ?
N5 C21 C20 122.7(3) . . ?
C17B C16B C15 123.6(13) . . ?
N5 C22 C18 122.6(3) . . ?
N5 C22 C23 117.3(2) . . ?
C18 C22 C23 120.2(3) . . ?
C16A C15 C23 132(2) . . ?
C16A C15 C14 111(2) . . ?
C23 C15 C14 117.5(3) . . ?
C16A C15 C16B 16.1(19) . . ?
C23 C15 C16B 115.8(8) . . ?
C14 C15 C16B 126.7(8) . . ?
C13 C14 C15 119.9(3) . . ?
C14 C13 C12 119.0(3) . . ?
N4 C12 C13 122.7(3) . . ?
C17B C18 C19 121.3(9) . . ?
C17B C18 C22 122.0(9) . . ?
C19 C18 C22 116.6(3) . . ?
C17B C18 C17A 14.9(15) . . ?
C19 C18 C17A 135.4(18) . . ?
C22 C18 C17A 107.9(18) . . ?
C19 C20 C21 119.1(3) . . ?
C16B C17B C18 118.6(12) . . ?
C20 C19 C18 120.5(3) . . ?
C16A C17A C18 129(4) . . ?
C15 C16A C17A 111(4) . . ?

loop_
_geom_bond_atom_site_label_1
_geom_bond_atom_site_label_2
_geom_bond_distance
_geom_bond_site_symmetry_2
_geom_bond_publ_flag
Cu1 O7 1.896(2) . ?
Cu1 O1 1.9745(17) . ?
Cu1 O5 1.9808(17) 1_565 ?
Cu1 N3 2.041(2) 2_667 ?
Cu2 O7 1.9357(19) . ?
Cu2 O3 2.0029(17) 1_455 ?
Cu2 N4 2.099(2) . ?
Cu2 N5 2.173(2) . ?
Cu2 O2 2.1848(18) . ?
O5 C11 1.273(3) . ?
O5 Cu1 1.9808(17) 1_545 ?
O1 C1 1.264(3) . ?
O3 C10 1.264(3) . ?
O3 Cu2 2.0028(17) 1_655 ?
O2 C1 1.243(3) . ?
O6 C11 1.225(3) . ?
O4 C10 1.230(3) . ?
N5 C21 1.329(4) . ?
N5 C22 1.351(4) . ?
N1 C8 1.327(3) . ?
N1 N2 1.365(3) . ?
N1 C7 1.432(3) . ?
N3 C8 1.328(3) . ?
N3 C9 1.359(3) . ?
N3 Cu1 2.041(2) 2_667 ?
N4 C12 1.324(4) . ?
N4 C23 1.362(4) . ?
N2 C9 1.309(3) . ?
C4 C5 1.386(3) . ?
C4 C3 1.388(3) . ?
C4 C10 1.516(3) . ?
C1 C2 1.521(3) . ?
C3 C2 1.390(3) . ?
C6 C5 1.385(3) . ?
C6 C7 1.395(3) . ?
C6 C11 1.520(3) . ?
C7 C2 1.405(3) . ?
C23 C15 1.399(4) . ?
C23 C22 1.430(4) . ?
C21 C20 1.391(5) . ?
C16B C17B 1.326(14) . ?
C16B C15 1.52(2) . ?
C22 C18 1.409(4) . ?
C15 C16A 1.21(4) . ?
C15 C14 1.400(5) . ?
C14 C13 1.366(6) . ?
C13 C12 1.400(5) . ?
C18 C17B 1.387(18) . ?
C18 C19 1.406(5) . ?
C18 C17A 1.62(5) . ?
C20 C19 1.353(6) . ?
C17A C16A 1.37(4) . ?

loop_
_geom_torsion_atom_site_label_1
_geom_torsion_atom_site_label_2
_geom_torsion_atom_site_label_3
_geom_torsion_atom_site_label_4
_geom_torsion
_geom_torsion_site_symmetry_1
_geom_torsion_site_symmetry_2
_geom_torsion_site_symmetry_3
_geom_torsion_site_symmetry_4
_geom_torsion_publ_flag
O7 Cu1 O1 C1 -34.3(2) . . . . ?
O5 Cu1 O1 C1 -171.45(17) 1_565 . . . ?
N3 Cu1 O1 C1 78.11(19) 2_667 . . . ?
O1 Cu1 O7 Cu2 42.29(14) . . . . ?
O5 Cu1 O7 Cu2 174.95(10) 1_565 . . . ?
N3 Cu1 O7 Cu2 -75.35(14) 2_667 . . . ?
O3 Cu2 O7 Cu1 77.75(14) 1_455 . . . ?
N4 Cu2 O7 Cu1 -107.83(14) . . . . ?
N5 Cu2 O7 Cu1 174.48(13) . . . . ?
O2 Cu2 O7 Cu1 -17.66(13) . . . . ?
O7 Cu2 O2 C1 -32.0(3) . . . . ?
O3 Cu2 O2 C1 -142.9(3) 1_455 . . . ?
N4 Cu2 O2 C1 92.3(3) . . . . ?
N5 Cu2 O2 C1 62.9(5) . . . . ?
O7 Cu2 N5 C21 -52.1(3) . . . . ?
O3 Cu2 N5 C21 59.4(2) 1_455 . . . ?
N4 Cu2 N5 C21 -176.5(3) . . . . ?
O2 Cu2 N5 C21 -146.4(3) . . . . ?
O7 Cu2 N5 C22 124.47(18) . . . . ?
O3 Cu2 N5 C22 -123.99(18) 1_455 . . . ?
N4 Cu2 N5 C22 0.07(17) . . . . ?
O2 Cu2 N5 C22 30.2(4) . . . . ?
O7 Cu2 N4 C12 95.8(2) . . . . ?
O3 Cu2 N4 C12 -90.5(2) 1_455 . . . ?
N5 Cu2 N4 C12 -178.3(2) . . . . ?
O2 Cu2 N4 C12 7.8(2) . . . . ?
O7 Cu2 N4 C23 -87.44(19) . . . . ?
O3 Cu2 N4 C23 86.25(19) 1_455 . . . ?
N5 Cu2 N4 C23 -1.50(17) . . . . ?
O2 Cu2 N4 C23 -175.42(17) . . . . ?
C8 N1 N2 C9 0.0(3) . . . . ?
C7 N1 N2 C9 179.4(2) . . . . ?
Cu2 O2 C1 O1 46.7(4) . . . . ?
Cu2 O2 C1 C2 -128.6(2) . . . . ?
Cu1 O1 C1 O2 -3.7(3) . . . . ?
Cu1 O1 C1 C2 171.66(15) . . . . ?
C5 C4 C3 C2 -3.0(4) . . . . ?
C10 C4 C3 C2 171.2(2) . . . . ?
Cu2 O3 C10 O4 8.9(3) 1_655 . . . ?
Cu2 O3 C10 C4 -168.05(16) 1_655 . . . ?
C5 C4 C10 O4 15.0(4) . . . . ?
C3 C4 C10 O4 -159.2(3) . . . . ?
C5 C4 C10 O3 -167.9(2) . . . . ?
C3 C4 C10 O3 17.9(3) . . . . ?
C7 C6 C5 C4 4.3(4) . . . . ?
C11 C6 C5 C4 -178.7(2) . . . . ?
C3 C4 C5 C6 -2.5(4) . . . . ?
C10 C4 C5 C6 -176.9(2) . . . . ?
C5 C6 C7 C2 -0.6(4) . . . . ?
C11 C6 C7 C2 -177.5(2) . . . . ?
C5 C6 C7 N1 177.3(2) . . . . ?
C11 C6 C7 N1 0.4(4) . . . . ?
C8 N1 C7 C6 126.2(3) . . . . ?
N2 N1 C7 C6 -53.0(3) . . . . ?
C8 N1 C7 C2 -55.9(3) . . . . ?
N2 N1 C7 C2 124.9(2) . . . . ?
C4 C3 C2 C7 6.5(3) . . . . ?
C4 C3 C2 C1 -163.9(2) . . . . ?
C6 C7 C2 C3 -4.7(3) . . . . ?
N1 C7 C2 C3 177.5(2) . . . . ?
C6 C7 C2 C1 165.1(2) . . . . ?
N1 C7 C2 C1 -12.7(3) . . . . ?
O2 C1 C2 C3 143.7(2) . . . . ?
O1 C1 C2 C3 -32.0(3) . . . . ?
O2 C1 C2 C7 -26.1(3) . . . . ?
O1 C1 C2 C7 158.2(2) . . . . ?
Cu1 O5 C11 O6 -18.4(3) 1_545 . . . ?
Cu1 O5 C11 C6 163.11(17) 1_545 . . . ?
C5 C6 C11 O6 -45.6(3) . . . . ?
C7 C6 C11 O6 131.3(3) . . . . ?
C5 C6 C11 O5 133.0(2) . . . . ?
C7 C6 C11 O5 -50.1(3) . . . . ?
N2 N1 C8 N3 -0.4(3) . . . . ?
C7 N1 C8 N3 -179.7(2) . . . . ?
C9 N3 C8 N1 0.6(3) . . . . ?
Cu1 N3 C8 N1 174.18(16) 2_667 . . . ?
N1 N2 C9 N3 0.4(3) . . . . ?
C8 N3 C9 N2 -0.6(3) . . . . ?
Cu1 N3 C9 N2 -173.71(18) 2_667 . . . ?
C12 N4 C23 C15 -1.1(4) . . . . ?
Cu2 N4 C23 C15 -178.2(2) . . . . ?
C12 N4 C23 C22 179.8(2) . . . . ?
Cu2 N4 C23 C22 2.7(3) . . . . ?
C22 N5 C21 C20 -0.9(4) . . . . ?
Cu2 N5 C21 C20 175.6(2) . . . . ?
C21 N5 C22 C18 -1.0(4) . . . . ?
Cu2 N5 C22 C18 -178.0(2) . . . . ?
C21 N5 C22 C23 178.3(2) . . . . ?
Cu2 N5 C22 C23 1.3(3) . . . . ?
N4 C23 C22 N5 -2.8(4) . . . . ?
C15 C23 C22 N5 178.1(2) . . . . ?
N4 C23 C22 C18 176.6(2) . . . . ?
C15 C23 C22 C18 -2.5(4) . . . . ?
N4 C23 C15 C16A -178(2) . . . . ?
C22 C23 C15 C16A 1(2) . . . . ?
N4 C23 C15 C14 0.9(4) . . . . ?
C22 C23 C15 C14 180.0(3) . . . . ?
N4 C23 C15 C16B -178.7(5) . . . . ?
C22 C23 C15 C16B 0.4(6) . . . . ?
C17B C16B C15 C16A -177(9) . . . . ?
C17B C16B C15 C23 -0.2(16) . . . . ?
C17B C16B C15 C14 -179.7(12) . . . . ?
C16A C15 C14 C13 178.7(19) . . . . ?
C23 C15 C14 C13 -0.1(5) . . . . ?
C16B C15 C14 C13 179.4(6) . . . . ?
C15 C14 C13 C12 -0.4(5) . . . . ?
C23 N4 C12 C13 0.5(4) . . . . ?
Cu2 N4 C12 C13 177.2(2) . . . . ?
C14 C13 C12 N4 0.2(5) . . . . ?
N5 C22 C18 C17B -176.0(9) . . . . ?
C23 C22 C18 C17B 4.6(9) . . . . ?
N5 C22 C18 C19 2.1(4) . . . . ?
C23 C22 C18 C19 -177.2(3) . . . . ?
N5 C22 C18 C17A 178.7(18) . . . . ?
C23 C22 C18 C17A -0.6(19) . . . . ?
N5 C21 C20 C19 1.6(5) . . . . ?
C15 C16B C17B C18 2(2) . . . . ?
C19 C18 C17B C16B 177.6(11) . . . . ?
C22 C18 C17B C16B -4.3(19) . . . . ?
C17A C18 C17B C16B 15(8) . . . . ?
C21 C20 C19 C18 -0.4(5) . . . . ?
C17B C18 C19 C20 176.8(9) . . . . ?
C22 C18 C19 C20 -1.4(5) . . . . ?
C17A C18 C19 C20 -177(2) . . . . ?
C17B C18 C17A C16A -156(14) . . . . ?
C19 C18 C17A C16A -178(4) . . . . ?
C22 C18 C17A C16A 6(6) . . . . ?
C23 C15 C16A C17A 3(5) . . . . ?
C14 C15 C16A C17A -175(3) . . . . ?
C16B C15 C16A C17A 7(5) . . . . ?
C18 C17A C16A C15 -7(7) . . . . ?
